data_4121667
loop_
_publ_author_name
'Peifer, Manuel'
'Berger, Rapha\"elle'
'Shurtleff, Valerie W.'
'Conrad, Jay C.'
'Macmillan, David W. C.'

_publ_section_title
;
 A General and Enantioselective Approach to Pentoses: A Rapid Synthesis of
 PSI-6130, the Nucleoside Core of Sofosbuvir.
;
_journal_issue 16
_journal_name_full 'Journal of the American Chemical Society'
_journal_page_first 5900
_journal_page_last 5903
_journal_paper_doi 10.1021/ja502205q
_journal_volume 136
_journal_year 2014
_chemical_formula_sum 'C13 H15 F O4'
_chemical_formula_weight 254.25
_chemical_name_common RB1-339
_space_group_crystal_system orthorhombic
_space_group_IT_number 19
_space_group_name_Hall 'P 2ac 2ab'
_space_group_name_H-M_alt 'P 21 21 21'
_symmetry_space_group_name_Hall 'P 2ac 2ab'
_symmetry_space_group_name_H-M 'P 21 21 21'
_atom_sites_solution_hydrogens geom
_atom_sites_solution_primary direct
_atom_sites_solution_secondary difmap
_cell_angle_alpha 90
_cell_angle_beta 90
_cell_angle_gamma 90
_cell_formula_units_Z 4
_cell_length_a 6.108(7)
_cell_length_b 7.994(8)
_cell_length_c 25.10(3)
_cell_measurement_reflns_used 6554
_cell_measurement_temperature 273.(2)
_cell_measurement_theta_max 66.4398
_cell_measurement_theta_min 3.5355
_cell_volume 1226(2)
_computing_cell_refinement 'SAINT V7.68A (Bruker AXS, 2009)'
_computing_data_collection 'Bruker Instrument Service v2011.12.3.0'
_computing_data_reduction 'SAINT V7.68A (Bruker AXS, 2009)'
_computing_structure_refinement 'SHELXL-97 (Sheldrick, 2008)'
_computing_structure_solution 'SHELXS-97 (Sheldrick, 2008)'
_diffrn_ambient_temperature 273.(2)
_diffrn_detector_area_resol_mean 8.3333
_diffrn_measured_fraction_theta_full 0.987
_diffrn_measured_fraction_theta_max 0.987
_diffrn_radiation_wavelength 1.54178
_diffrn_reflns_av_R_equivalents 0.0200
_diffrn_reflns_av_sigmaI/netI 0.0163
_diffrn_reflns_limit_h_max 7
_diffrn_reflns_limit_h_min -7
_diffrn_reflns_limit_k_max 9
_diffrn_reflns_limit_k_min -9
_diffrn_reflns_limit_l_max 28
_diffrn_reflns_limit_l_min -29
_diffrn_reflns_number 7441
_diffrn_reflns_theta_full 66.06
_diffrn_reflns_theta_max 66.06
_diffrn_reflns_theta_min 3.52
_exptl_absorpt_coefficient_mu 0.944
_exptl_absorpt_correction_type multi-scan
_exptl_absorpt_process_details 'SADABS V2008/1 (Bruker AXS)'
_exptl_crystal_density_diffrn 1.378
_exptl_crystal_density_method 'not measured'
_exptl_crystal_description 'irregular plate'
_exptl_crystal_F_000 536
_refine_diff_density_max 0.184
_refine_diff_density_min -0.124
_refine_ls_abs_structure_details 'Flack H D (1983), Acta Cryst. A39, 876-881'
_refine_ls_abs_structure_Flack 0.09(11)
_refine_ls_extinction_coef 0.0021(3)
_refine_ls_extinction_method SHELXL
_refine_ls_goodness_of_fit_ref 1.096
_refine_ls_hydrogen_treatment mixed
_refine_ls_matrix_type full
_refine_ls_number_parameters 166
_refine_ls_number_reflns 2085
_refine_ls_number_restraints 0
_refine_ls_restrained_S_all 1.096
_refine_ls_R_factor_all 0.0208
_refine_ls_R_factor_gt 0.0206
_refine_ls_shift/su_max 0.001
_refine_ls_shift/su_mean 0.000
_refine_ls_structure_factor_coef Fsqd
_refine_ls_weighting_details 'calc w=1/[\s^2^(Fo^2^)+(0.0255P)^2^+0.2348P] where P=(Fo^2^+2Fc^2^)/3'
_refine_ls_weighting_scheme calc
_refine_ls_wR_factor_gt 0.0536
_refine_ls_wR_factor_ref 0.0538
_reflns_number_gt 2069
_reflns_number_total 2085
_reflns_threshold_expression >2sigma(I)
_cod_data_source_file ja502205q_si_005.cif
_cod_data_source_block I
_cod_depositor_comments 'Adding full bibliography for 4121665--4121668.cif.'
_cod_original_cell_volume 1226.(2)
_cod_database_code 4121667

loop_
_space_group_symop_operation_xyz
'x, y, z'
'x+1/2, -y+1/2, -z'
'-x, y+1/2, -z+1/2'
'-x+1/2, -y, z+1/2'

loop_
_atom_site_type_symbol
_atom_site_label
_atom_site_fract_x
_atom_site_fract_y
_atom_site_fract_z
_atom_site_U_iso_or_equiv
_atom_site_adp_type
_atom_site_calc_flag
_atom_site_refinement_flags
_atom_site_occupancy
F F1 0.75867(12) 0.28729(9) 0.13698(3) 0.02590(19) Uani d . 1
O O1 0.99322(13) 0.11717(10) 0.33133(3) 0.01893(19) Uani d . 1
O O2 0.80544(13) 0.04619(10) 0.22773(3) 0.01808(18) Uani d . 1
O O3 0.65689(13) 0.48744(9) 0.22506(3) 0.01851(19) Uani d . 1
H H3 0.7618 0.5112 0.2061 0.028 Uiso calc R 1
O O4 0.62187(14) -0.07904(10) 0.16122(3) 0.0221(2) Uani d . 1
C C1 0.5996(2) -0.00910(17) 0.50727(5) 0.0267(3) Uani d . 1
H H1 0.5055 -0.0447 0.5341 0.032 Uiso calc R 1
C C2 0.5385(2) 0.12151(17) 0.47379(5) 0.0234(3) Uani d . 1
H H2 0.4022 0.1718 0.4778 0.028 Uiso calc R 1
C C3 0.6807(2) 0.17703(15) 0.43428(4) 0.0201(3) Uani d . 1
H H3A 0.6402 0.2662 0.4126 0.024 Uiso calc R 1
C C4 0.8848(2) 0.09981(14) 0.42676(4) 0.0180(2) Uani d . 1
C C5 1.04591(19) 0.16269(16) 0.38556(4) 0.0192(3) Uani d . 1
H H5A 1.0533 0.2837 0.3879 0.023 Uiso calc R 1
H H5B 1.1899 0.1191 0.3941 0.023 Uiso calc R 1
C C6 0.8117(2) 0.20789(15) 0.30999(4) 0.0175(2) Uani d . 1
H H6A 0.8111 0.3205 0.3244 0.021 Uiso calc R 1
H H6B 0.6762 0.1538 0.3205 0.021 Uiso calc R 1
C C7 0.82493(19) 0.21558(14) 0.25008(5) 0.0165(2) Uani d . 1
H H7 0.9634 0.2668 0.239 0.02 Uiso calc R 1
C C8 0.62975(19) 0.31249(14) 0.22617(5) 0.0159(2) Uani d . 1
H H8 0.5011 0.2883 0.2482 0.019 Uiso calc R 1
C C9 0.5966(2) 0.22587(15) 0.17247(5) 0.0182(3) Uani d . 1
C C10 0.3749(2) 0.23934(16) 0.14655(5) 0.0272(3) Uani d . 1
H H10A 0.3423 0.3548 0.1396 0.041 Uiso calc R 1
H H10B 0.2657 0.1936 0.1699 0.041 Uiso calc R 1
H H10C 0.3753 0.1782 0.1136 0.041 Uiso calc R 1
C C11 0.66899(19) 0.04631(15) 0.18493(4) 0.0173(2) Uani d . 1
C C12 0.8023(2) -0.08644(16) 0.50055(5) 0.0267(3) Uani d . 1
H H12 0.8439 -0.1735 0.5229 0.032 Uiso calc R 1
C C13 0.9426(2) -0.03291(16) 0.46018(5) 0.0212(3) Uani d . 1
H H13 1.0764 -0.0863 0.4554 0.025 Uiso calc R 1

loop_
_atom_site_aniso_label
_atom_site_aniso_U_11
_atom_site_aniso_U_22
_atom_site_aniso_U_33
_atom_site_aniso_U_12
_atom_site_aniso_U_13
_atom_site_aniso_U_23
F1 0.0340(4) 0.0258(4) 0.0180(3) -0.0065(3) 0.0061(3) 0.0013(3)
O1 0.0178(4) 0.0237(4) 0.0153(4) 0.0043(3) -0.0014(3) -0.0013(3)
O2 0.0195(4) 0.0161(4) 0.0187(4) 0.0025(3) -0.0013(3) -0.0016(3)
O3 0.0197(4) 0.0138(4) 0.0220(4) -0.0007(3) 0.0035(3) 0.0006(3)
O4 0.0234(4) 0.0195(4) 0.0235(4) -0.0014(4) 0.0021(3) -0.0051(4)
C1 0.0276(7) 0.0302(7) 0.0222(6) -0.0095(6) 0.0065(5) -0.0037(5)
C2 0.0176(6) 0.0321(7) 0.0205(6) -0.0012(5) -0.0003(5) -0.0104(5)
C3 0.0202(6) 0.0236(6) 0.0166(6) 0.0014(5) -0.0029(5) -0.0045(5)
C4 0.0188(6) 0.0199(6) 0.0152(5) -0.0025(5) -0.0028(4) -0.0056(5)
C5 0.0170(5) 0.0243(6) 0.0163(6) -0.0005(5) -0.0029(5) -0.0011(5)
C6 0.0168(5) 0.0187(5) 0.0169(6) 0.0022(5) -0.0007(5) 0.0011(4)
C7 0.0166(6) 0.0150(5) 0.0181(6) 0.0010(5) 0.0011(5) -0.0018(4)
C8 0.0158(5) 0.0148(5) 0.0171(5) -0.0002(5) 0.0008(5) 0.0013(4)
C9 0.0194(6) 0.0192(6) 0.0162(6) -0.0014(5) 0.0014(5) 0.0023(5)
C10 0.0286(7) 0.0243(6) 0.0286(7) 0.0039(5) -0.0101(6) -0.0021(5)
C11 0.0147(5) 0.0211(6) 0.0159(5) -0.0008(5) 0.0038(4) -0.0006(5)
C12 0.0341(8) 0.0226(6) 0.0236(6) -0.0031(6) 0.0004(5) 0.0023(5)
C13 0.0212(6) 0.0206(6) 0.0217(6) 0.0008(5) -0.0013(5) -0.0027(5)

loop_
_atom_type_symbol
_atom_type_description
_atom_type_scat_dispersion_real
_atom_type_scat_dispersion_imag
_atom_type_scat_source
C C 0.0181 0.0091 'International Tables Vol C Tables 4.2.6.8 and 6.1.1.4'
H H 0.0000 0.0000 'International Tables Vol C Tables 4.2.6.8 and 6.1.1.4'
O O 0.0492 0.0322 'International Tables Vol C Tables 4.2.6.8 and 6.1.1.4'
F F 0.0727 0.0534 'International Tables Vol C Tables 4.2.6.8 and 6.1.1.4'

loop_
_geom_angle_atom_site_label_1
_geom_angle_atom_site_label_2
_geom_angle_atom_site_label_3
_geom_angle
C6 O1 C5 113.45(9)
C11 O2 C7 110.51(9)
C8 O3 H3 109.5
C2 C1 C12 119.88(12)
C2 C1 H1 120.1
C12 C1 H1 120.1
C3 C2 C1 120.16(13)
C3 C2 H2 119.9
C1 C2 H2 119.9
C2 C3 C4 120.67(12)
C2 C3 H3A 119.7
C4 C3 H3A 119.7
C13 C4 C3 118.50(11)
C13 C4 C5 119.88(12)
C3 C4 C5 121.54(12)
O1 C5 C4 114.54(11)
O1 C5 H5A 108.6
C4 C5 H5A 108.6
O1 C5 H5B 108.6
C4 C5 H5B 108.6
H5A C5 H5B 107.6
O1 C6 C7 110.66(10)
O1 C6 H6A 109.5
C7 C6 H6A 109.5
O1 C6 H6B 109.5
C7 C6 H6B 109.5
H6A C6 H6B 108.1
O2 C7 C6 109.80(10)
O2 C7 C8 104.55(10)
C6 C7 C8 111.54(10)
O2 C7 H7 110.3
C6 C7 H7 110.3
C8 C7 H7 110.3
O3 C8 C9 116.61(10)
O3 C8 C7 114.53(10)
C9 C8 C7 102.59(10)
O3 C8 H8 107.5
C9 C8 H8 107.5
C7 C8 H8 107.5
F1 C9 C10 109.34(12)
F1 C9 C8 107.72(11)
C10 C9 C8 117.87(11)
F1 C9 C11 104.52(10)
C10 C9 C11 114.46(10)
C8 C9 C11 101.88(10)
C9 C10 H10A 109.5
C9 C10 H10B 109.5
H10A C10 H10B 109.5
C9 C10 H10C 109.5
H10A C10 H10C 109.5
H10B C10 H10C 109.5
O4 C11 O2 122.55(11)
O4 C11 C9 127.65(11)
O2 C11 C9 109.78(9)
C1 C12 C13 119.82(13)
C1 C12 H12 120.1
C13 C12 H12 120.1
C12 C13 C4 120.95(13)
C12 C13 H13 119.5
C4 C13 H13 119.5

loop_
_geom_bond_atom_site_label_1
_geom_bond_atom_site_label_2
_geom_bond_distance
F1 C9 1.4194(17)
O1 C6 1.4290(17)
O1 C5 1.4455(19)
O2 C11 1.3597(17)
O2 C7 1.4707(19)
O3 C8 1.409(2)
O3 H3 0.82
O4 C11 1.2005(17)
C1 C2 1.391(2)
C1 C12 1.394(2)
C1 H1 0.93
C2 C3 1.391(2)
C2 H2 0.93
C3 C4 1.404(2)
C3 H3A 0.93
C4 C13 1.398(2)
C4 C5 1.513(2)
C5 H5A 0.97
C5 H5B 0.97
C6 C7 1.507(2)
C6 H6A 0.97
C6 H6B 0.97
C7 C8 1.5433(19)
C7 H7 0.98
C8 C9 1.529(2)
C8 H8 0.98
C9 C10 1.506(2)
C9 C11 1.534(2)
C10 H10A 0.96
C10 H10B 0.96
C10 H10C 0.96
C12 C13 1.394(2)
C12 H12 0.93
C13 H13 0.93
